data_4118300
loop_
_publ_author_name
'Sven O. Sylvester'
'Jacqueline M. Cole'
'Paul G. Waddell'

_publ_section_title
;
 Photoconversion Bonding Mechanism in Ruthenium Sulfur Dioxide Linkage
 Photoisomers Revealed by in Situ Diffraction
;
_journal_name_full 'Journal of the American Chemical Society'
_journal_page_first 11860
_journal_page_last 11863
_journal_paper_doi 10.1021/ja303943q
_journal_volume 134
_journal_year 2012
_chemical_formula_moiety 'C5 H19 Cl2 N5 O3 Ru1 S1'
_chemical_formula_sum 'C5 H19 Cl2 N5 O3 Ru S'
_chemical_formula_weight 401.28
_chemical_name_systematic
;
 ?
;
_space_group_IT_number 62
_symmetry_cell_setting orthorhombic
_symmetry_space_group_name_Hall '-P 2n 2a'
_symmetry_space_group_name_H-M 'P m c n'
_atom_sites_solution_hydrogens geom
_atom_sites_solution_primary direct
_atom_sites_solution_secondary difmap
_audit_creation_date 2012-04-22T17:44:35-00:00
_audit_creation_method 'WinGX routine CIF_UPDATE'
_cell_angle_alpha 90
_cell_angle_beta 90
_cell_angle_gamma 90
_cell_formula_units_Z 4
_cell_length_a 7.077(13)
_cell_length_b 9.61(2)
_cell_length_c 21.44(4)
_cell_measurement_reflns_used 2332
_cell_measurement_temperature 293(2)
_cell_measurement_theta_max 32.8
_cell_measurement_theta_min 1.9
_cell_volume 1458(5)
_computing_cell_refinement
;
        CrystalClear-SM Expert 2.0 r4 (Rigaku, 2009)
;
_computing_data_collection
;
        CrystalClear-SM Expert 2.0 r4 (Rigaku, 2009)
;
_computing_data_reduction
;
        CrystalClear-SM Expert 2.0 r4 (Rigaku, 2009)
;
_computing_molecular_graphics 'Ortep-3 for Windows (Farrugia, 1997)'
_computing_publication_material 'WinGX publication routines (Farrugia, 1999)'
_computing_structure_refinement 'SHELXL-97 (Sheldrick, 2008)'
_diffrn_ambient_temperature 293(2)
_diffrn_detector_area_resol_mean 28.5714
_diffrn_measured_fraction_theta_full 0.976
_diffrn_measured_fraction_theta_max 0.885
_diffrn_measurement_device_type
;
        Rigaku Saturn724+ (2x2 bin mode)
;
_diffrn_measurement_method 'profile data from \w-scans'
_diffrn_radiation_monochromator graphite
_diffrn_radiation_type MoK\a
_diffrn_radiation_wavelength 0.71073
_diffrn_reflns_av_R_equivalents 0.2168
_diffrn_reflns_av_unetI/netI 0.1481
_diffrn_reflns_limit_h_max 10
_diffrn_reflns_limit_h_min -9
_diffrn_reflns_limit_k_max 13
_diffrn_reflns_limit_k_min -14
_diffrn_reflns_limit_l_max 26
_diffrn_reflns_limit_l_min -32
_diffrn_reflns_number 6573
_diffrn_reflns_theta_full 27.5
_diffrn_reflns_theta_max 33.22
_diffrn_reflns_theta_min 1.9
_diffrn_source 'Sealed Tube'
_exptl_absorpt_coefficient_mu 1.589
_exptl_absorpt_correction_T_max 1
_exptl_absorpt_correction_T_min 0.551
_exptl_absorpt_correction_type multi-scan
_exptl_crystal_colour Colorless
_exptl_crystal_density_diffrn 1.828
_exptl_crystal_description Prism
_exptl_crystal_F_000 808
_exptl_crystal_size_max 0.2
_exptl_crystal_size_mid 0.2
_exptl_crystal_size_min 0.2
_refine_diff_density_max 4.429
_refine_diff_density_min -3.145
_refine_diff_density_rms 0.363
_refine_ls_extinction_coef 0.007(4)
_refine_ls_extinction_method SHELXL
_refine_ls_goodness_of_fit_ref 1.764
_refine_ls_hydrogen_treatment constr
_refine_ls_matrix_type full
_refine_ls_number_parameters 111
_refine_ls_number_reflns 2650
_refine_ls_number_restraints 3
_refine_ls_restrained_S_all 1.763
_refine_ls_R_factor_all 0.2414
_refine_ls_R_factor_gt 0.207
_refine_ls_shift/su_max 0.016
_refine_ls_shift/su_mean 0.003
_refine_ls_structure_factor_coef Fsqd
_refine_ls_weighting_details 'calc w=1/[\s^2^(Fo^2^)+(0.2000P)^2^+0.0000P] where P=(Fo^2^+2Fc^2^)/3'
_refine_ls_weighting_scheme calc
_refine_ls_wR_factor_ref 0.5851
_reflns_number_gt 1593
_reflns_number_total 2650
_reflns_threshold_expression >2\s(I)
_cod_data_source_file ja303943q_si_001_9.cif
_cod_data_source_block pyr-1b-run-5
_cod_database_code 4118300

loop_
_symmetry_equiv_pos_as_xyz
'x, y, z'
'-x+1/2, -y+1/2, z+1/2'
'x+1/2, -y, -z'
'-x, y+1/2, -z+1/2'
'-x, -y, -z'
'x-1/2, y-1/2, -z-1/2'
'-x-1/2, y, z'
'x, -y-1/2, z-1/2'

loop_
_atom_site_label
_atom_site_fract_x
_atom_site_fract_y
_atom_site_fract_z
_atom_site_U_iso_or_equiv
_atom_site_adp_type
_atom_site_calc_flag
_atom_site_refinement_flags
_atom_site_occupancy
_atom_site_disorder_assembly
_atom_site_disorder_group
_atom_site_type_symbol
Ru1 0.25 0.78158(11) 0.58505(7) 0.0645(8) Uani d S 1 . . Ru
Cl2 0.75 0.6608(4) 0.1975(3) 0.0718(13) Uani d S 1 . . Cl
S1 0.25 0.7341(13) 0.4884(8) 0.073(5) Uani d SP 0.40(3) A 1 S
N5 0.25 0.8109(17) 0.6824(8) 0.067(4) Uani d S 1 A . n
N1 0.4678(19) 0.9304(10) 0.5779(6) 0.080(4) Uani d . 1 A . n
H1A 0.5435 0.9083 0.5462 0.12 Uiso calc R 1 . . H
H1B 0.5342 0.9318 0.6131 0.12 Uiso calc R 1 . . H
H1C 0.4177 1.0141 0.5712 0.12 Uiso calc R 1 . . H
O1A 0.25 0.812(3) 0.4841(14) 0.079(7) Uiso d SPU 0.60(3) . 2 O
Cl1 0.75 0.7834(3) 0.4709(3) 0.0731(14) Uani d S 1 . . Cl
N2 0.472(2) 0.6404(10) 0.6020(5) 0.077(3) Uani d . 1 A . n
H2A 0.4245 0.5577 0.6121 0.116 Uiso calc R 1 . . H
H2B 0.5433 0.6716 0.6332 0.116 Uiso calc R 1 . . H
H2C 0.5427 0.6321 0.5678 0.116 Uiso calc R 1 . . H
C1 0.25 0.9424(18) 0.7056(15) 0.106(9) Uani d S 1 . . C
H1 0.25 1.0158 0.6773 0.127 Uiso calc SR 1 A . H
C2 0.25 0.7089(14) 0.7265(9) 0.059(4) Uani d S 1 . . C
H2 0.25 0.6163 0.7138 0.071 Uiso calc SR 1 A . H
O3 0.25 0.3980(13) 0.6517(7) 0.093(5) Uani d S 1 . . O
C4 0.25 0.741(2) 0.7926(8) 0.081(7) Uani d S 1 A . C
H4 0.25 0.6686 0.8215 0.097 Uiso calc SR 1 . . H
C3 0.25 0.974(2) 0.7678(11) 0.090(6) Uani d S 1 A . C
H3 0.25 1.0661 0.781 0.108 Uiso calc SR 1 . . H
O1 0.25 0.836(4) 0.442(2) 0.087(10) Uiso d SPDU 0.40(3) A 1 O
S1A 0.171(2) 0.6660(15) 0.4864(6) 0.074(4) Uani d P 0.299(13) . 2 S
C5 0.25 0.865(2) 0.8116(14) 0.117(11) Uani d S 1 . . C
H5 0.25 0.8844 0.8541 0.141 Uiso calc SR 1 A . H
O2 0.25 0.587(3) 0.4651(15) 0.053(7) Uiso d SPDU 0.40(3) A 1 O
O2A 0.175(4) 0.569(3) 0.4674(14) 0.059(6) Uiso d PU 0.299(13) . 2 O

loop_
_atom_site_aniso_label
_atom_site_aniso_U_11
_atom_site_aniso_U_22
_atom_site_aniso_U_33
_atom_site_aniso_U_12
_atom_site_aniso_U_13
_atom_site_aniso_U_23
Ru1 0.0950(15) 0.0248(8) 0.0736(13) 0 0 0.0002(4)
Cl2 0.094(3) 0.0363(19) 0.085(3) 0 0 0.0044(18)
S1 0.096(10) 0.027(7) 0.097(10) 0 0 -0.007(5)
N5 0.082(9) 0.042(6) 0.078(10) 0 0 -0.008(7)
N1 0.099(8) 0.016(3) 0.125(10) -0.007(4) -0.002(6) 0.006(4)
Cl1 0.108(4) 0.0327(18) 0.079(3) 0 0 0.0008(16)
N2 0.123(9) 0.038(5) 0.070(6) 0.022(6) 0.009(7) 0.014(5)
C1 0.100(14) 0.022(7) 0.20(3) 0 0 0.015(10)
C2 0.092(12) 0.026(5) 0.059(9) 0 0 -0.004(6)
O3 0.153(14) 0.034(5) 0.093(10) 0 0 -0.015(6)
C4 0.132(19) 0.076(12) 0.034(6) 0 0 0.024(8)
C3 0.138(18) 0.043(9) 0.089(14) 0 0 -0.013(10)
S1A 0.096(8) 0.045(7) 0.082(7) 0.009(6) -0.008(6) -0.009(5)
C5 0.20(3) 0.034(8) 0.11(2) 0 0 -0.016(11)

loop_
_atom_type_symbol
_atom_type_description
_atom_type_scat_dispersion_real
_atom_type_scat_dispersion_imag
_atom_type_scat_source
C C 0.0033 0.0016 'International Tables Vol C Tables 4.2.6.8 and 6.1.1.4'
H H 0 0 'International Tables Vol C Tables 4.2.6.8 and 6.1.1.4'
Cl Cl 0.1484 0.1585 'International Tables Vol C Tables 4.2.6.8 and 6.1.1.4'
N N 0.0061 0.0033 'International Tables Vol C Tables 4.2.6.8 and 6.1.1.4'
O O 0.0106 0.006 'International Tables Vol C Tables 4.2.6.8 and 6.1.1.4'
Ru Ru -1.2594 0.8363 'International Tables Vol C Tables 4.2.6.8 and 6.1.1.4'
S S 0.1246 0.1234 'International Tables Vol C Tables 4.2.6.8 and 6.1.1.4'

loop_
_geom_angle_atom_site_label_1
_geom_angle_atom_site_label_2
_geom_angle_atom_site_label_3
_geom_angle
_geom_angle_site_symmetry_1
_geom_angle_site_symmetry_3
N5 Ru1 N1 88.9(4) . .
N5 Ru1 N1 88.9(4) . 7_655
N1 Ru1 N1 93.9(7) . 7_655
N5 Ru1 N2 85.1(4) . 7_655
N1 Ru1 N2 173.9(5) . 7_655
N1 Ru1 N2 84.5(6) 7_655 7_655
N5 Ru1 N2 85.1(4) . .
N1 Ru1 N2 84.5(6) . .
N1 Ru1 N2 173.9(5) 7_655 .
N2 Ru1 N2 96.4(8) 7_655 .
N5 Ru1 S1 175.3(6) . .
N1 Ru1 S1 94.3(4) . .
N1 Ru1 S1 94.3(4) 7_655 .
N2 Ru1 S1 91.7(4) 7_655 .
N2 Ru1 S1 91.7(4) . .
N5 Ru1 O1A 164.6(10) . .
N1 Ru1 O1A 80.6(6) . .
N1 Ru1 O1A 80.6(6) 7_655 .
N2 Ru1 O1A 104.9(6) 7_655 .
N2 Ru1 O1A 104.9(6) . .
S1 Ru1 O1A 20.1(9) . .
N5 Ru1 S1A 156.2(5) . .
N1 Ru1 S1A 114.2(5) . .
N1 Ru1 S1A 94.5(5) 7_655 .
N2 Ru1 S1A 71.8(5) 7_655 .
N2 Ru1 S1A 91.5(4) . .
S1 Ru1 S1A 20.0(4) . .
O1A Ru1 S1A 37.5(9) . .
N5 Ru1 S1A 156.2(5) . 7_655
N1 Ru1 S1A 94.5(5) . 7_655
N1 Ru1 S1A 114.2(5) 7_655 7_655
N2 Ru1 S1A 91.5(4) 7_655 7_655
N2 Ru1 S1A 71.8(5) . 7_655
S1 Ru1 S1A 20.0(4) . 7_655
O1A Ru1 S1A 37.5(9) . 7_655
S1A Ru1 S1A 26.2(7) . 7_655
O1 S1 O2 115(2) . .
O1 S1 Ru1 123(2) . .
O2 S1 Ru1 121.9(15) . .
C1 N5 C2 115(2) . .
C1 N5 Ru1 119.1(17) . .
C2 N5 Ru1 126.2(12) . .
Ru1 N1 H1A 109.5 . .
Ru1 N1 H1B 109.5 . .
H1A N1 H1B 109.5 . .
Ru1 N1 H1C 109.5 . .
H1A N1 H1C 109.5 . .
H1B N1 H1C 109.5 . .
S1A O1A S1A 43.2(13) . 7_655
S1A O1A Ru1 81.0(14) . .
S1A O1A Ru1 81.0(14) 7_655 .
Ru1 N2 H2A 109.5 . .
Ru1 N2 H2B 109.5 . .
H2A N2 H2B 109.5 . .
Ru1 N2 H2C 109.5 . .
H2A N2 H2C 109.5 . .
H2B N2 H2C 109.5 . .
N5 C1 C3 124(2) . .
N5 C1 H1 117.9 . .
C3 C1 H1 117.9 . .
N5 C2 C4 121.7(15) . .
N5 C2 H2 119.2 . .
C4 C2 H2 119.1 . .
C5 C4 C2 121(2) . .
C5 C4 H4 119.5 . .
C2 C4 H4 119.5 . .
C1 C3 C5 119.1(19) . .
C1 C3 H3 120.5 . .
C5 C3 H3 120.5 . .
O2A S1A S1A 88(2) . 7_655
O2A S1A O2A 45(3) . 7_655
S1A S1A O2A 43.2(15) 7_655 7_655
O2A S1A O1A 146(2) . .
S1A S1A O1A 68.4(7) 7_655 .
O2A S1A O1A 107.8(17) 7_655 .
O2A S1A Ru1 139(2) . .
S1A S1A Ru1 76.9(3) 7_655 .
O2A S1A Ru1 110.8(14) 7_655 .
O1A S1A Ru1 61.5(12) . .
C4 C5 C3 119(3) . .
C4 C5 H5 120.3 . .
C3 C5 H5 120.3 . .
S1A O2A O2A 92(2) . 7_655
S1A O2A S1A 48.4(19) . 7_655
O2A O2A S1A 43.2(15) 7_655 7_655

loop_
_geom_bond_atom_site_label_1
_geom_bond_atom_site_label_2
_geom_bond_site_symmetry_2
_geom_bond_distance
Ru1 N5 . 2.106(18)
Ru1 N1 . 2.109(11)
Ru1 N1 7_655 2.109(11)
Ru1 N2 7_655 2.109(12)
Ru1 N2 . 2.109(12)
Ru1 S1 . 2.122(18)
Ru1 O1A . 2.18(3)
Ru1 S1A . 2.453(14)
Ru1 S1A 7_655 2.453(14)
S1 O1 . 1.39(4)
S1 O2 . 1.50(3)
N5 C1 . 1.36(3)
N5 C2 . 1.36(2)
N1 H1A . 0.89
N1 H1B . 0.89
N1 H1C . 0.89
O1A S1A . 1.51(3)
O1A S1A 7_655 1.51(3)
N2 H2A . 0.89
N2 H2B . 0.89
N2 H2C . 0.89
C1 C3 . 1.37(3)
C1 H1 . 0.93
C2 C4 . 1.45(3)
C2 H2 . 0.93
C4 C5 . 1.26(3)
C4 H4 . 0.93
C3 C5 . 1.41(3)
C3 H3 . 0.93
S1A O2A . 1.02(3)
S1A S1A 7_655 1.11(3)
S1A O2A 7_655 1.49(3)
C5 H5 . 0.93
O2A O2A 7_655 1.06(6)
O2A S1A 7_655 1.49(3)

loop_
_geom_torsion_atom_site_label_1
_geom_torsion_atom_site_label_2
_geom_torsion_atom_site_label_3
_geom_torsion_atom_site_label_4
_geom_torsion
_geom_torsion_site_symmetry_1
_geom_torsion_site_symmetry_4
N5 Ru1 S1 O1 180.00(3) . .
N1 Ru1 S1 O1 -47.1(3) . .
N1 Ru1 S1 O1 47.1(3) 7_655 .
N2 Ru1 S1 O1 131.8(4) 7_655 .
N2 Ru1 S1 O1 -131.8(4) . .
O1A Ru1 S1 O1 0.000(13) . .
S1A Ru1 S1 O1 138.6(10) . .
S1A Ru1 S1 O1 -138.6(10) 7_655 .
N5 Ru1 S1 O2 0.00(3) . .
N1 Ru1 S1 O2 132.9(3) . .
N1 Ru1 S1 O2 -132.9(3) 7_655 .
N2 Ru1 S1 O2 -48.2(4) 7_655 .
N2 Ru1 S1 O2 48.2(4) . .
O1A Ru1 S1 O2 180.000(12) . .
S1A Ru1 S1 O2 -41.4(10) . .
S1A Ru1 S1 O2 41.4(10) 7_655 .
N1 Ru1 N5 C1 47.0(3) . .
N1 Ru1 N5 C1 -47.0(3) 7_655 .
N2 Ru1 N5 C1 -131.6(4) 7_655 .
N2 Ru1 N5 C1 131.6(4) . .
S1 Ru1 N5 C1 180.00(5) . .
O1A Ru1 N5 C1 0.000(19) . .
S1A Ru1 N5 C1 -145.8(9) . .
S1A Ru1 N5 C1 145.8(9) 7_655 .
N1 Ru1 N5 C2 -133.0(3) . .
N1 Ru1 N5 C2 133.0(3) 7_655 .
N2 Ru1 N5 C2 48.4(4) 7_655 .
N2 Ru1 N5 C2 -48.4(4) . .
S1 Ru1 N5 C2 0.00(5) . .
O1A Ru1 N5 C2 180.000(13) . .
S1A Ru1 N5 C2 34.2(9) . .
S1A Ru1 N5 C2 -34.2(9) 7_655 .
N5 Ru1 O1A S1A -158.1(7) . .
N1 Ru1 O1A S1A 154.1(8) . .
N1 Ru1 O1A S1A -110.3(7) 7_655 .
N2 Ru1 O1A S1A -28.6(9) 7_655 .
N2 Ru1 O1A S1A 72.4(7) . .
S1 Ru1 O1A S1A 21.9(7) . .
S1A Ru1 O1A S1A 43.8(13) 7_655 .
N5 Ru1 O1A S1A 158.1(7) . 7_655
N1 Ru1 O1A S1A 110.3(7) . 7_655
N1 Ru1 O1A S1A -154.1(8) 7_655 7_655
N2 Ru1 O1A S1A -72.4(7) 7_655 7_655
N2 Ru1 O1A S1A 28.6(9) . 7_655
S1 Ru1 O1A S1A -21.9(7) . 7_655
S1A Ru1 O1A S1A -43.8(13) . 7_655
C2 N5 C1 C3 0.000(16) . .
Ru1 N5 C1 C3 180.000(12) . .
C1 N5 C2 C4 0.000(14) . .
Ru1 N5 C2 C4 180.000(12) . .
N5 C2 C4 C5 0.000(17) . .
N5 C1 C3 C5 0.000(18) . .
S1A O1A S1A O2A -50(4) 7_655 .
Ru1 O1A S1A O2A -137(4) . .
Ru1 O1A S1A S1A -86.4(5) . 7_655
S1A O1A S1A O2A -18.1(17) 7_655 7_655
Ru1 O1A S1A O2A -104.5(15) . 7_655
S1A O1A S1A Ru1 86.4(5) 7_655 .
N5 Ru1 S1A O2A -50(4) . .
N1 Ru1 S1A O2A 116(3) . .
N1 Ru1 S1A O2A -148(3) 7_655 .
N2 Ru1 S1A O2A -65(3) 7_655 .
N2 Ru1 S1A O2A 31(3) . .
S1 Ru1 S1A O2A 122(4) . .
O1A Ru1 S1A O2A 144(3) . .
S1A Ru1 S1A O2A 72(3) 7_655 .
N5 Ru1 S1A S1A -121.9(9) . 7_655
N1 Ru1 S1A S1A 44.1(4) . 7_655
N1 Ru1 S1A S1A 140.5(4) 7_655 7_655
N2 Ru1 S1A S1A -136.8(4) 7_655 7_655
N2 Ru1 S1A S1A -40.5(4) . 7_655
S1 Ru1 S1A S1A 50.4(10) . 7_655
O1A Ru1 S1A S1A 72.3(7) . 7_655
N5 Ru1 S1A O2A -94.6(18) . 7_655
N1 Ru1 S1A O2A 71.3(17) . 7_655
N1 Ru1 S1A O2A 167.7(16) 7_655 7_655
N2 Ru1 S1A O2A -109.6(16) 7_655 7_655
N2 Ru1 S1A O2A -13.3(16) . 7_655
S1 Ru1 S1A O2A 77.6(19) . 7_655
O1A Ru1 S1A O2A 99.5(17) . 7_655
S1A Ru1 S1A O2A 27.2(16) 7_655 7_655
N5 Ru1 S1A O1A 165.8(9) . .
N1 Ru1 S1A O1A -28.2(8) . .
N1 Ru1 S1A O1A 68.1(7) 7_655 .
N2 Ru1 S1A O1A 150.9(8) 7_655 .
N2 Ru1 S1A O1A -112.9(7) . .
S1 Ru1 S1A O1A -21.9(9) . .
S1A Ru1 S1A O1A -72.3(7) 7_655 .
C2 C4 C5 C3 0.000(18) . .
C1 C3 C5 C4 0.000(19) . .
S1A S1A O2A O2A 0.000(5) 7_655 7_655
O1A S1A O2A O2A 46(4) . 7_655
Ru1 S1A O2A O2A -68(3) . 7_655
O2A S1A O2A S1A 0.000(9) 7_655 7_655
O1A S1A O2A S1A 46(4) . 7_655
Ru1 S1A O2A S1A -68(2) . 7_655
